data_4002440
loop_
_publ_author_name
'Wojdel, J.C.'
'Zwijnenburg, M.A.'
'Bromley, S.T.'

_publ_section_title
;
 Magic silica clusters as nanoscale building units for
 super-(tris)tetrahedral materials
;
_journal_name_full 'Chemistry of Materials (1,1989-)'
_journal_page_first 1464
_journal_page_last 1469
_journal_volume 18
_journal_year 2006
_chemical_formula_sum 'O2 Si'
_chemical_name_systematic 'Si O2'
_space_group_IT_number 47
_symmetry_space_group_name_Hall '-P 2 2'
_symmetry_space_group_name_H-M 'P m m m'
_cell_angle_alpha 90
_cell_angle_beta 90
_cell_angle_gamma 90
_cell_formula_units_Z 64
_cell_length_a 20.57
_cell_length_b 9.739
_cell_length_c 20.46
_cell_volume 4098.777
_citation_journal_id_ASTM CMATEX
_cod_data_source_file Wojdel_CMATEX_2006_827.cif
_cod_data_source_block O2Si1
_cod_original_formula_sum 'O2 Si1'
_cod_database_code 4002440

loop_
_symmetry_equiv_pos_as_xyz
x,y,z
-x,-y,z
x,-y,-z
-x,y,-z
-x,-y,-z
x,y,-z
-x,y,z
x,-y,z

loop_
_atom_site_label
_atom_site_type_symbol
_atom_site_fract_x
_atom_site_fract_y
_atom_site_fract_z
_atom_site_occupancy
_atom_site_U_iso_or_equiv
O21 O-2 0.928 0.5 0.342 1 0.0
O5 O-2 0.603 0.64 0.289 1 0.0
O22 O-2 0.93 0.236 0.363 1 0.0
Si2 Si+4 0.606 0.647 0.21 1 0.0
O16 O-2 0.919 0.36 0.234 1 0.0
O14 O-2 0.678 0.5 0.5 1 0.0
O15 O-2 0.713 0.64 0.395 1 0.0
O2 O-2 0.568 0.78 0.18 1 0.0
O11 O-2 0.84 0.5 0 1 0.0
O20 O-2 0.821 0.78 0.431 1 0.0
O7 O-2 0.658 0.5 0.073 1 0.0
O4 O-2 0.574 0.5 0.185 1 0.0
Si8 Si+4 0.792 0.647 0.393 1 0.0
Si3 Si+4 0.687 0.646 0.1 1 0.0
O17 O-2 0 0.5 0.157 1 0.0
O18 O-2 0.822 0.656 0.318 1 0.0
O10 O-2 0.5 0.5 0.329 1 0.0
O6 O-2 0.68 0.655 0.18 1 0.0
O12 O-2 0.872 0.5 0.128 1 0.0
O24 O-2 0.897 0 0.414 1 0.0
Si9 Si+4 0.902 0.354 0.312 1 0.0
O3 O-2 0.637 0.764 0.071 1 0.0
O13 O-2 0.586 0 0.104 1 0.0
Si4 Si+4 0.577 0.5 0.326 1 0.0
O9 O-2 0.603 0.5 0.4 1 0.0
Si7 Si+4 0.926 0.5 0.187 1 0.0
Si6 Si+4 0.677 0.5 0.422 1 0.0
O8 O-2 0.765 0.64 0.083 1 0.0
Si10 Si+4 0.896 0.837 0.427 1 0.0
Si5 Si+4 0.812 0.5 0.075 1 0.0
O1 O-2 0.5 0.807 0.073 1 0.0
O23 O-2 0.928 0.807 0.5 1 0.0
O19 O-2 0.816 0.5 0.425 1 0.0
Si1 Si+4 0.572 0.837 0.105 1 0.0
